data_7034379
loop_
_publ_author_name
'Zhou, Jian'
'Zhao, Rong-Qing'
'Yang, Tao'
'Liu, Xing'
'Xiao, Hong-Ping'
'Zou, Hua-Hong'
'Tan, Xiao-Feng'

_publ_section_title
;
 A series of new lanthanoid thioarsenates: insights into the influence of
 lanthanide contraction on the formation of new lanthanoid thioarsenates.
;
_journal_issue 16
_journal_name_full 'Dalton transactions (Cambridge, England : 2003)'
_journal_page_first 7203
_journal_page_last 7212
_journal_paper_doi 10.1039/c4dt03912b
_journal_volume 44
_journal_year 2015
_chemical_formula_moiety 'C6 H18 As N4 Pr S3'
_chemical_formula_sum 'C6 H18 As N4 Pr S3'
_chemical_formula_weight 458.25
_chemical_name_systematic
; 
 ? 
;
_space_group_IT_number 41
_symmetry_cell_setting orthorhombic
_symmetry_space_group_name_Hall 'A 2 -2ab'
_symmetry_space_group_name_H-M 'A b a 2'
_atom_sites_solution_hydrogens geom
_atom_sites_solution_primary direct
_atom_sites_solution_secondary difmap
_audit_creation_method SHELXL-97
_audit_update_record
;
2014-11-10 deposited with the CCDC.
2015-03-09 downloaded from the CCDC.
;
_cell_angle_alpha 90.00
_cell_angle_beta 90.00
_cell_angle_gamma 90.00
_cell_formula_units_Z 8
_cell_length_a 19.7203(5)
_cell_length_b 9.6404(2)
_cell_length_c 14.9599(4)
_cell_measurement_temperature 296(2)
_cell_volume 2844.05(12)
_computing_structure_refinement 'SHELXL-97 (Sheldrick, 1997)'
_computing_structure_solution 'SHELXS-97 (Sheldrick, 1990)'
_diffrn_ambient_temperature 296(2)
_diffrn_detector_area_resol_mean 7.31
_diffrn_measured_fraction_theta_full 0.998
_diffrn_measured_fraction_theta_max 0.998
_diffrn_measurement_device_type 'Rigaku Mercury'
_diffrn_measurement_method \w
_diffrn_radiation_monochromator graphite
_diffrn_radiation_source 'fine-focus sealed tube'
_diffrn_radiation_type MoK\a
_diffrn_radiation_wavelength 0.71073
_diffrn_reflns_av_R_equivalents 0.0372
_diffrn_reflns_av_sigmaI/netI 0.0525
_diffrn_reflns_limit_h_max 11
_diffrn_reflns_limit_h_min -23
_diffrn_reflns_limit_k_max 11
_diffrn_reflns_limit_k_min -9
_diffrn_reflns_limit_l_max 10
_diffrn_reflns_limit_l_min -17
_diffrn_reflns_number 3365
_diffrn_reflns_theta_full 25.10
_diffrn_reflns_theta_max 25.10
_diffrn_reflns_theta_min 3.25
_exptl_absorpt_coefficient_mu 6.153
_exptl_absorpt_correction_T_max 0.4005
_exptl_absorpt_correction_T_min 0.2721
_exptl_absorpt_correction_type multi-scan
_exptl_absorpt_process_details 'Jacobson, R. (1998) Private communication'
_exptl_crystal_colour green
_exptl_crystal_density_diffrn 2.1411
_exptl_crystal_density_method 'not measured'
_exptl_crystal_description block
_exptl_crystal_F_000 1776
_exptl_crystal_size_max 0.11
_exptl_crystal_size_mid 0.10
_exptl_crystal_size_min 0.07
_refine_diff_density_max 0.963
_refine_diff_density_min -0.933
_refine_diff_density_rms 0.132
_refine_ls_abs_structure_details 'Flack H D (1983), Acta Cryst. A39, 876-881'
_refine_ls_abs_structure_Flack 0.00
_refine_ls_extinction_coef 0.00153(8)
_refine_ls_extinction_expression Fc^*^=kFc[1+0.001xFc^2^\l^3^/sin(2\q)]^-1/4^
_refine_ls_extinction_method SHELXL
_refine_ls_goodness_of_fit_ref 1.022
_refine_ls_hydrogen_treatment constr
_refine_ls_matrix_type full
_refine_ls_number_parameters 137
_refine_ls_number_reflns 1647
_refine_ls_number_restraints 1
_refine_ls_restrained_S_all 1.022
_refine_ls_R_factor_all 0.0338
_refine_ls_R_factor_gt 0.0303
_refine_ls_shift/su_max 0.001
_refine_ls_shift/su_mean 0.000
_refine_ls_structure_factor_coef Fsqd
_refine_ls_weighting_details 'calc w=1/[\s^2^(Fo^2^)+(0.0183P)^2^+0.0000P] where P=(Fo^2^+2Fc^2^)/3'
_refine_ls_weighting_scheme calc
_refine_ls_wR_factor_gt 0.0570
_refine_ls_wR_factor_ref 0.0596
_reflns_number_gt 1533
_reflns_number_total 1647
_reflns_threshold_expression >2sigma(I)
_cod_data_source_file c4dt03912b2.cif
_cod_data_source_block 1
_cod_depositor_comments
;
The following automatic conversions were performed:

'_symmetry_cell_setting' value 'Orthorhombic' changed to
'orthorhombic' according to
/usr/data/users/saulius/crontab/automatic-downloads/rss-feeds/RSC/lib/dictionaries/cif_core.dic
dictionary named 'cif_core.dic' version 2.4.2 from 2011-04-26.

Automatic conversion script
Id: cif_fix_values 3105 2015-03-04 15:46:00Z robertas 

 Adding full bibliography for 7034378--7034388.cif.
;
_cod_original_sg_symbol_Hall 'A 2 -2ac '
_cod_database_code 7034379

loop_
_symmetry_equiv_pos_as_xyz
'x, y, z'
'-x, -y, z'
'x+1/2, -y+1/2, z'
'-x+1/2, y+1/2, z'
'x, y+1/2, z+1/2'
'-x, -y+1/2, z+1/2'
'x+1/2, -y+1, z+1/2'
'-x+1/2, y+1, z+1/2'

loop_
_atom_site_label
_atom_site_type_symbol
_atom_site_fract_x
_atom_site_fract_y
_atom_site_fract_z
_atom_site_U_iso_or_equiv
_atom_site_adp_type
_atom_site_occupancy
_atom_site_symmetry_multiplicity
_atom_site_calc_flag
_atom_site_refinement_flags
Pr1 Pr 0.31530(2) 0.09233(4) 0.84311(4) 0.02412(16) Uani 1 1 d .
As1 As 0.35069(5) -0.27539(8) 0.80719(8) 0.0310(3) Uani 1 1 d .
S1 S 0.42211(11) -0.1060(2) 0.8434(4) 0.0396(5) Uani 1 1 d .
S2 S 0.25300(13) -0.1588(2) 0.76787(16) 0.0312(6) Uani 1 1 d .
S3 S 0.31323(14) -0.3627(2) 0.93585(17) 0.0354(6) Uani 1 1 d .
C3 C 0.4408(5) 0.3529(8) 0.8477(10) 0.047(3) Uani 1 1 d .
H3A H 0.4113 0.4296 0.8321 0.056 Uiso 1 1 calc R
H3B H 0.4872 0.3808 0.8363 0.056 Uiso 1 1 calc R
N2 N 0.4239(4) 0.2314(7) 0.7927(6) 0.034(2) Uani 1 1 d .
H2C H 0.4586 0.1714 0.8034 0.040 Uiso 1 1 calc R
N3 N 0.3618(4) 0.2735(7) 0.9620(5) 0.036(2) Uani 1 1 d .
H3C H 0.3355 0.3506 0.9563 0.043 Uiso 1 1 calc R
N1 N 0.3432(5) 0.0887(7) 0.6681(6) 0.040(2) Uani 1 1 d .
H1A H 0.3359 0.0025 0.6472 0.048 Uiso 1 1 calc R
H1B H 0.3141 0.1460 0.6399 0.048 Uiso 1 1 calc R
N4 N 0.3248(5) -0.0109(8) 1.0083(5) 0.045(2) Uani 1 1 d .
H4A H 0.2835 -0.0119 1.0337 0.054 Uiso 1 1 calc R
H4B H 0.3399 -0.0989 1.0054 0.054 Uiso 1 1 calc R
C1 C 0.4132(6) 0.1303(12) 0.6451(8) 0.050(3) Uani 1 1 d .
H1C H 0.4168 0.1483 0.5815 0.060 Uiso 1 1 calc R
H1D H 0.4447 0.0570 0.6606 0.060 Uiso 1 1 calc R
C4 C 0.4325(6) 0.3187(11) 0.9436(9) 0.050(3) Uani 1 1 d .
H4C H 0.4431 0.3995 0.9796 0.060 Uiso 1 1 calc R
H4D H 0.4637 0.2452 0.9599 0.060 Uiso 1 1 calc R
C5 C 0.3530(7) 0.2257(9) 1.0548(7) 0.050(3) Uani 1 1 d .
H5A H 0.3065 0.2409 1.0734 0.060 Uiso 1 1 calc R
H5B H 0.3823 0.2789 1.0940 0.060 Uiso 1 1 calc R
C2 C 0.4288(6) 0.2586(11) 0.6969(8) 0.048(3) Uani 1 1 d .
H2A H 0.4742 0.2901 0.6826 0.058 Uiso 1 1 calc R
H2B H 0.3972 0.3314 0.6806 0.058 Uiso 1 1 calc R
C6 C 0.3704(9) 0.0698(10) 1.0632(8) 0.067(5) Uani 1 1 d .
H6A H 0.4168 0.0541 1.0443 0.080 Uiso 1 1 calc R
H6B H 0.3663 0.0410 1.1251 0.080 Uiso 1 1 calc R

loop_
_atom_site_aniso_label
_atom_site_aniso_U_11
_atom_site_aniso_U_22
_atom_site_aniso_U_33
_atom_site_aniso_U_23
_atom_site_aniso_U_13
_atom_site_aniso_U_12
Pr1 0.0222(3) 0.0224(2) 0.0277(2) -0.0005(3) -0.0009(4) 0.00062(19)
As1 0.0304(6) 0.0259(5) 0.0366(5) -0.0025(5) 0.0036(5) 0.0025(4)
S1 0.0204(11) 0.0302(10) 0.0680(15) 0.0036(16) -0.001(3) 0.0013(9)
S2 0.0279(15) 0.0296(12) 0.0362(13) 0.0030(10) -0.0054(13) -0.0056(12)
S3 0.0343(16) 0.0353(12) 0.0367(14) 0.0063(11) -0.0079(14) -0.0050(12)
C3 0.039(6) 0.024(4) 0.077(7) 0.000(8) 0.024(8) 0.002(4)
N2 0.031(5) 0.025(4) 0.045(5) 0.004(4) 0.003(5) 0.000(4)
N3 0.036(5) 0.031(4) 0.041(5) -0.006(4) -0.002(5) 0.011(4)
N1 0.044(6) 0.040(5) 0.035(5) 0.001(4) 0.004(5) 0.001(4)
N4 0.066(7) 0.039(5) 0.030(5) -0.002(4) -0.005(5) 0.016(5)
C1 0.036(7) 0.081(8) 0.033(6) 0.013(6) 0.003(7) 0.010(7)
C4 0.029(7) 0.040(6) 0.080(10) -0.016(6) -0.006(7) -0.006(6)
C5 0.080(10) 0.030(5) 0.040(6) -0.012(5) -0.019(7) 0.010(6)
C2 0.037(7) 0.052(6) 0.055(8) 0.013(5) 0.005(7) -0.011(6)
C6 0.112(15) 0.060(6) 0.029(6) 0.000(6) -0.020(8) 0.035(8)

loop_
_atom_type_symbol
_atom_type_description
_atom_type_scat_dispersion_real
_atom_type_scat_dispersion_imag
_atom_type_scat_source
C C 0.0033 0.0016 'International Tables Vol C Tables 4.2.6.8 and 6.1.1.4'
H H 0.0000 0.0000 'International Tables Vol C Tables 4.2.6.8 and 6.1.1.4'
N N 0.0061 0.0033 'International Tables Vol C Tables 4.2.6.8 and 6.1.1.4'
S S 0.1246 0.1234 'International Tables Vol C Tables 4.2.6.8 and 6.1.1.4'
As As 0.0499 2.0058 'International Tables Vol C Tables 4.2.6.8 and 6.1.1.4'
Pr Pr -0.2180 2.8214 'International Tables Vol C Tables 4.2.6.8 and 6.1.1.4'

loop_
_geom_angle_atom_site_label_1
_geom_angle_atom_site_label_2
_geom_angle_atom_site_label_3
_geom_angle
_geom_angle_site_symmetry_1
_geom_angle_site_symmetry_3
N2 Pr1 N3 65.0(3) . .
N2 Pr1 N4 113.4(3) . .
N3 Pr1 N4 66.5(2) . .
N2 Pr1 N1 63.9(3) . .
N3 Pr1 N1 126.4(3) . .
N4 Pr1 N1 152.4(2) . .
N2 Pr1 S1 74.98(16) . .
N3 Pr1 S1 100.7(2) . .
N4 Pr1 S1 72.3(2) . .
N1 Pr1 S1 80.8(2) . .
N2 Pr1 S3 139.91(17) . 4
N3 Pr1 S3 83.3(2) . 4
N4 Pr1 S3 71.2(2) . 4
N1 Pr1 S3 130.1(2) . 4
S1 Pr1 S3 137.84(10) . 4
N2 Pr1 S2 130.45(19) . .
N3 Pr1 S2 160.47(18) . .
N4 Pr1 S2 94.41(18) . .
N1 Pr1 S2 72.57(17) . .
S1 Pr1 S2 75.91(8) . .
S3 Pr1 S2 86.64(7) 4 .
N2 Pr1 S2 81.33(17) . 4
N3 Pr1 S2 83.07(17) . 4
N4 Pr1 S2 133.08(18) . 4
N1 Pr1 S2 74.51(18) . 4
S1 Pr1 S2 151.46(11) . 4
S3 Pr1 S2 70.55(7) 4 4
S2 Pr1 S2 109.29(5) . 4
S1 As1 S3 106.10(16) . .
S1 As1 S2 103.50(8) . .
S3 As1 S2 97.33(10) . .
As1 S1 Pr1 91.38(8) . .
As1 S2 Pr1 87.39(8) . .
As1 S2 Pr1 83.62(7) . 4_545
Pr1 S2 Pr1 135.17(9) . 4_545
As1 S3 Pr1 86.18(8) . 4_545
N2 C3 C4 109.9(8) . .
N2 C3 H3A 109.7 . .
C4 C3 H3A 109.7 . .
N2 C3 H3B 109.7 . .
C4 C3 H3B 109.7 . .
H3A C3 H3B 108.2 . .
C2 N2 C3 113.1(8) . .
C2 N2 Pr1 115.2(7) . .
C3 N2 Pr1 115.4(6) . .
C2 N2 H2C 103.7 . .
C3 N2 H2C 103.7 . .
Pr1 N2 H2C 103.7 . .
C5 N3 C4 112.1(9) . .
C5 N3 Pr1 112.6(5) . .
C4 N3 Pr1 113.1(6) . .
C5 N3 H3C 106.1 . .
C4 N3 H3C 106.1 . .
Pr1 N3 H3C 106.1 . .
C1 N1 Pr1 114.6(7) . .
C1 N1 H1A 108.6 . .
Pr1 N1 H1A 108.6 . .
C1 N1 H1B 108.6 . .
Pr1 N1 H1B 108.6 . .
H1A N1 H1B 107.6 . .
C6 N4 Pr1 111.7(6) . .
C6 N4 H4A 109.3 . .
Pr1 N4 H4A 109.3 . .
C6 N4 H4B 109.3 . .
Pr1 N4 H4B 109.3 . .
H4A N4 H4B 107.9 . .
N1 C1 C2 107.3(9) . .
N1 C1 H1C 110.3 . .
C2 C1 H1C 110.3 . .
N1 C1 H1D 110.3 . .
C2 C1 H1D 110.3 . .
H1C C1 H1D 108.5 . .
C3 C4 N3 110.4(10) . .
C3 C4 H4C 109.6 . .
N3 C4 H4C 109.6 . .
C3 C4 H4D 109.6 . .
N3 C4 H4D 109.6 . .
H4C C4 H4D 108.1 . .
N3 C5 C6 110.8(9) . .
N3 C5 H5A 109.5 . .
C6 C5 H5A 109.5 . .
N3 C5 H5B 109.5 . .
C6 C5 H5B 109.5 . .
H5A C5 H5B 108.1 . .
N2 C2 C1 110.4(8) . .
N2 C2 H2A 109.6 . .
C1 C2 H2A 109.6 . .
N2 C2 H2B 109.6 . .
C1 C2 H2B 109.6 . .
H2A C2 H2B 108.1 . .
N4 C6 C5 109.8(10) . .
N4 C6 H6A 109.7 . .
C5 C6 H6A 109.7 . .
N4 C6 H6B 109.7 . .
C5 C6 H6B 109.7 . .
H6A C6 H6B 108.2 . .

loop_
_geom_bond_atom_site_label_1
_geom_bond_atom_site_label_2
_geom_bond_distance
_geom_bond_site_symmetry_2
Pr1 N2 2.637(7) .
Pr1 N3 2.656(8) .
Pr1 N4 2.671(8) .
Pr1 N1 2.676(9) .
Pr1 S1 2.844(2) .
Pr1 S3 2.922(3) 4
Pr1 S2 2.939(2) .
Pr1 S2 2.972(2) 4
As1 S1 2.224(3) .
As1 S3 2.227(3) .
As1 S2 2.306(3) .
S2 Pr1 2.972(2) 4_545
S3 Pr1 2.922(3) 4_545
C3 N2 1.470(13) .
C3 C4 1.481(19) .
C3 H3A 0.9700 .
C3 H3B 0.9700 .
N2 C2 1.459(15) .
N2 H2C 0.9100 .
N3 C5 1.473(13) .
N3 C4 1.486(13) .
N3 H3C 0.9100 .
N1 C1 1.478(14) .
N1 H1A 0.9000 .
N1 H1B 0.9000 .
N4 C6 1.444(15) .
N4 H4A 0.9000 .
N4 H4B 0.9000 .
C1 C2 1.492(15) .
C1 H1C 0.9700 .
C1 H1D 0.9700 .
C4 H4C 0.9700 .
C4 H4D 0.9700 .
C5 C6 1.546(13) .
C5 H5A 0.9700 .
C5 H5B 0.9700 .
C2 H2A 0.9700 .
C2 H2B 0.9700 .
C6 H6A 0.9700 .
C6 H6B 0.9700 .
